data_4347477
loop_
_publ_author_name
'Li, Gao-Peng'
'Liu, Ge'
'Li, Yong-Zhi'
'Hou, Lei'
'Wang, Yao-Yu'
'Zhu, Zhonghua'

_publ_section_title
;
 Uncommon Pyrazoyl-Carboxyl Bifunctional Ligand-Based Microporous
 Lanthanide Systems: Sorption and Luminescent Sensing Properties.
;
_journal_issue 8
_journal_name_full 'Inorganic chemistry'
_journal_page_first 3952
_journal_page_last 3959
_journal_paper_doi 10.1021/acs.inorgchem.6b00217
_journal_volume 55
_journal_year 2016
_chemical_formula_sum 'C20 H16 Eu N5 O8'
_chemical_formula_weight 606.34
_space_group_IT_number 15
_space_group_name_Hall '-C 2yc'
_space_group_name_H-M_alt 'C 1 2/c 1'
_symmetry_cell_setting monoclinic
_symmetry_space_group_name_H-M 'C 1 2/c 1'
_atom_sites_solution_hydrogens geom
_atom_sites_solution_primary direct
_atom_sites_solution_secondary difmap
_audit_creation_method SHELXL-97
_cell_angle_alpha 90.00
_cell_angle_beta 113.308(11)
_cell_angle_gamma 90.00
_cell_formula_units_Z 4
_cell_length_a 19.974(14)
_cell_length_b 13.135(10)
_cell_length_c 9.901(7)
_cell_measurement_reflns_used 1735
_cell_measurement_temperature 296(2)
_cell_measurement_theta_max 23.36
_cell_measurement_theta_min 2.21
_cell_volume 2386(3)
_computing_structure_refinement 'SHELXL-97 (Sheldrick, 1997)'
_computing_structure_solution 'SHELXS-97 (Sheldrick, 1990)'
_diffrn_ambient_temperature 296(2)
_diffrn_measured_fraction_theta_full 0.986
_diffrn_measured_fraction_theta_max 0.986
_diffrn_measurement_device_type 'Bruker SMART CCD area-detector'
_diffrn_radiation_monochromator graphite
_diffrn_radiation_source 'fine-focus sealed tube'
_diffrn_radiation_type MoK\a
_diffrn_radiation_wavelength 0.71073
_diffrn_reflns_av_R_equivalents 0.0523
_diffrn_reflns_av_sigmaI/netI 0.0644
_diffrn_reflns_limit_h_max 24
_diffrn_reflns_limit_h_min -19
_diffrn_reflns_limit_k_max 15
_diffrn_reflns_limit_k_min -16
_diffrn_reflns_limit_l_max 8
_diffrn_reflns_limit_l_min -12
_diffrn_reflns_number 6129
_diffrn_reflns_theta_full 25.99
_diffrn_reflns_theta_max 25.99
_diffrn_reflns_theta_min 2.22
_exptl_absorpt_coefficient_mu 2.682
_exptl_absorpt_correction_T_max 0.7752
_exptl_absorpt_correction_T_min 0.6735
_exptl_absorpt_correction_type multi-scan
_exptl_absorpt_process_details sadabs
_exptl_crystal_colour colorless
_exptl_crystal_density_diffrn 1.688
_exptl_crystal_density_method 'not measured'
_exptl_crystal_description prism
_exptl_crystal_F_000 1192
_exptl_crystal_size_max 0.16
_exptl_crystal_size_mid 0.12
_exptl_crystal_size_min 0.10
_refine_diff_density_max 0.872
_refine_diff_density_min -0.580
_refine_diff_density_rms 0.125
_refine_ls_extinction_method none
_refine_ls_goodness_of_fit_ref 1.014
_refine_ls_hydrogen_treatment constr
_refine_ls_matrix_type full
_refine_ls_number_parameters 160
_refine_ls_number_reflns 2311
_refine_ls_number_restraints 0
_refine_ls_restrained_S_all 1.014
_refine_ls_R_factor_all 0.0421
_refine_ls_R_factor_gt 0.0350
_refine_ls_shift/su_max 0.000
_refine_ls_shift/su_mean 0.000
_refine_ls_structure_factor_coef Fsqd
_refine_ls_weighting_details 'calc w=1/[\s^2^(Fo^2^)+(0.0382P)^2^+0.0000P] where P=(Fo^2^+2Fc^2^)/3'
_refine_ls_weighting_scheme calc
_refine_ls_wR_factor_gt 0.0802
_refine_ls_wR_factor_ref 0.0846
_reflns_number_gt 2024
_reflns_number_total 2311
_reflns_threshold_expression >2sigma(I)
_cod_data_source_file ic6b00217_si_002.cif
_cod_data_source_block Eu
_cod_original_sg_symbol_H-M C2/c
_cod_database_code 4347477

loop_
_symmetry_equiv_pos_as_xyz
'x, y, z'
'-x, y, -z+1/2'
'x+1/2, y+1/2, z'
'-x+1/2, y+1/2, -z+1/2'
'-x, -y, -z'
'x, -y, z-1/2'
'-x+1/2, -y+1/2, -z'
'x+1/2, -y+1/2, z-1/2'

loop_
_atom_site_label
_atom_site_type_symbol
_atom_site_fract_x
_atom_site_fract_y
_atom_site_fract_z
_atom_site_U_iso_or_equiv
_atom_site_adp_type
_atom_site_occupancy
_atom_site_symmetry_multiplicity
_atom_site_calc_flag
_atom_site_refinement_flags
Eu1 Eu 0.0000 0.05855(2) 0.2500 0.02299(13) Uani 1 2 d S
O1 O 0.08380(19) 0.0845(3) 0.1487(4) 0.0413(9) Uani 1 1 d .
O1W O 0.0240(13) 0.463(3) 0.987(5) 0.276(19) Uani 0.50 1 d P
O2 O 0.08962(18) -0.0059(3) -0.0341(4) 0.0373(8) Uani 1 1 d .
O3 O -0.04008(18) -0.1175(3) 0.2964(4) 0.0416(9) Uani 1 1 d .
O4 O 0.0000 -0.2574(5) 0.2500 0.107(4) Uani 1 2 d S
N1 N 0.4310(2) 0.2817(3) 0.6137(5) 0.0370(10) Uani 1 1 d .
N2 N 0.3979(2) 0.2652(3) 0.4685(4) 0.0353(10) Uani 1 1 d .
H2 H 0.4091 0.2968 0.4042 0.042 Uiso 1 1 calc R
N3 N 0.0000 -0.1687(5) 0.2500 0.0486(17) Uani 1 2 d S
C1 C 0.1157(3) 0.0532(4) 0.0713(5) 0.0289(10) Uani 1 1 d .
C2 C 0.1921(2) 0.0901(4) 0.1093(5) 0.0287(10) Uani 1 1 d .
C3 C 0.2322(2) 0.1270(4) 0.2469(5) 0.0336(11) Uani 1 1 d .
H3 H 0.2117 0.1296 0.3164 0.040 Uiso 1 1 calc R
C4 C 0.3031(2) 0.1607(4) 0.2836(5) 0.0365(12) Uani 1 1 d .
C5 C 0.3312(3) 0.1599(5) 0.1770(6) 0.0487(15) Uani 1 1 d .
H5 H 0.3782 0.1838 0.1993 0.058 Uiso 1 1 calc R
C6 C 0.2904(3) 0.1241(5) 0.0381(6) 0.0527(16) Uani 1 1 d .
H6 H 0.3099 0.1244 -0.0331 0.063 Uiso 1 1 calc R
C7 C 0.2214(3) 0.0880(4) 0.0040(6) 0.0415(13) Uani 1 1 d .
H7 H 0.1943 0.0622 -0.0893 0.050 Uiso 1 1 calc R
C8 C 0.3456(3) 0.1942(4) 0.4342(5) 0.0371(12) Uani 1 1 d .
C9 C 0.3437(3) 0.1624(5) 0.5641(6) 0.0490(15) Uani 1 1 d .
H9 H 0.3131 0.1137 0.5774 0.059 Uiso 1 1 calc R
C10 C 0.3976(3) 0.2185(4) 0.6717(6) 0.0480(14) Uani 1 1 d .
H10 H 0.4089 0.2125 0.7720 0.058 Uiso 1 1 calc R

loop_
_atom_site_aniso_label
_atom_site_aniso_U_11
_atom_site_aniso_U_22
_atom_site_aniso_U_33
_atom_site_aniso_U_23
_atom_site_aniso_U_13
_atom_site_aniso_U_12
Eu1 0.01503(18) 0.0297(2) 0.01822(18) 0.000 0.00015(12) 0.000
O1 0.0297(19) 0.059(2) 0.038(2) -0.0105(18) 0.0168(17) -0.0147(17)
O1W 0.13(3) 0.31(5) 0.40(4) -0.06(3) 0.12(3) -0.12(3)
O2 0.0280(18) 0.044(2) 0.0289(18) -0.0091(17) -0.0006(15) -0.0094(16)
O3 0.036(2) 0.041(2) 0.054(2) 0.0031(18) 0.0240(19) -0.0016(17)
O4 0.074(5) 0.023(3) 0.254(12) 0.000 0.095(6) 0.000
N1 0.033(2) 0.035(2) 0.032(2) -0.0034(19) 0.0001(19) -0.0035(19)
N2 0.026(2) 0.043(2) 0.028(2) -0.0008(19) 0.0011(17) -0.0069(18)
N3 0.033(3) 0.034(4) 0.079(5) 0.000 0.023(4) 0.000
C1 0.022(2) 0.035(3) 0.021(2) 0.000(2) 0.0002(19) -0.007(2)
C2 0.023(2) 0.034(3) 0.026(2) -0.002(2) 0.006(2) -0.0052(19)
C3 0.024(2) 0.047(3) 0.026(2) -0.006(2) 0.006(2) -0.009(2)
C4 0.024(2) 0.042(3) 0.034(3) -0.010(2) 0.001(2) -0.007(2)
C5 0.027(3) 0.069(4) 0.051(4) -0.013(3) 0.017(3) -0.017(3)
C6 0.040(3) 0.080(5) 0.045(3) -0.019(3) 0.025(3) -0.016(3)
C7 0.032(3) 0.057(3) 0.032(3) -0.016(2) 0.008(2) -0.013(2)
C8 0.025(2) 0.045(3) 0.032(3) 0.000(2) 0.001(2) -0.008(2)
C9 0.049(3) 0.057(4) 0.035(3) -0.007(3) 0.009(3) -0.025(3)
C10 0.051(3) 0.050(3) 0.031(3) 0.005(3) 0.003(3) -0.012(3)

loop_
_atom_type_symbol
_atom_type_description
_atom_type_scat_dispersion_real
_atom_type_scat_dispersion_imag
_atom_type_scat_source
C C 0.0033 0.0016 'International Tables Vol C Tables 4.2.6.8 and 6.1.1.4'
H H 0.0000 0.0000 'International Tables Vol C Tables 4.2.6.8 and 6.1.1.4'
Eu Eu -0.1578 3.6682 'International Tables Vol C Tables 4.2.6.8 and 6.1.1.4'
N N 0.0061 0.0033 'International Tables Vol C Tables 4.2.6.8 and 6.1.1.4'
O O 0.0106 0.0060 'International Tables Vol C Tables 4.2.6.8 and 6.1.1.4'

loop_
_geom_angle_atom_site_label_1
_geom_angle_atom_site_label_2
_geom_angle_atom_site_label_3
_geom_angle
_geom_angle_site_symmetry_1
_geom_angle_site_symmetry_3
O2 Eu1 O2 144.76(19) 5 6_556
O2 Eu1 O1 94.20(14) 5 .
O2 Eu1 O1 90.97(14) 6_556 .
O2 Eu1 O1 90.97(14) 5 2
O2 Eu1 O1 94.20(14) 6_556 2
O1 Eu1 O1 162.9(2) . 2
O2 Eu1 O3 73.04(13) 5 .
O2 Eu1 O3 75.06(13) 6_556 .
O1 Eu1 O3 123.37(13) . .
O1 Eu1 O3 73.74(13) 2 .
O2 Eu1 O3 75.06(13) 5 2
O2 Eu1 O3 73.04(13) 6_556 2
O1 Eu1 O3 73.74(13) . 2
O1 Eu1 O3 123.37(13) 2 2
O3 Eu1 O3 49.63(16) . 2
O2 Eu1 N1 142.58(13) 5 7_556
O2 Eu1 N1 72.44(14) 6_556 7_556
O1 Eu1 N1 77.06(14) . 7_556
O1 Eu1 N1 88.95(15) 2 7_556
O3 Eu1 N1 141.73(14) . 7_556
O3 Eu1 N1 133.77(12) 2 7_556
O2 Eu1 N1 72.44(13) 5 8_455
O2 Eu1 N1 142.58(13) 6_556 8_455
O1 Eu1 N1 88.95(15) . 8_455
O1 Eu1 N1 77.06(14) 2 8_455
O3 Eu1 N1 133.77(12) . 8_455
O3 Eu1 N1 141.73(14) 2 8_455
N1 Eu1 N1 71.11(19) 7_556 8_455
O2 Eu1 N3 72.38(10) 5 .
O2 Eu1 N3 72.38(10) 6_556 .
O1 Eu1 N3 98.56(10) . .
O1 Eu1 N3 98.56(10) 2 .
O3 Eu1 N3 24.82(8) . .
O3 Eu1 N3 24.82(8) 2 .
N1 Eu1 N3 144.45(9) 7_556 .
N1 Eu1 N3 144.45(9) 8_455 .
C1 O1 Eu1 149.4(3) . .
C1 O2 Eu1 153.0(3) . 5
N3 O3 Eu1 97.3(3) . .
C10 N1 N2 104.1(4) . .
C10 N1 Eu1 122.6(4) . 7_556
N2 N1 Eu1 128.8(3) . 7_556
C8 N2 N1 112.8(4) . .
C8 N2 H2 123.6 . .
N1 N2 H2 123.6 . .
O4 N3 O3 122.2(3) . 2
O4 N3 O3 122.2(3) . .
O3 N3 O3 115.7(6) 2 .
O4 N3 Eu1 180.0 . .
O3 N3 Eu1 57.8(3) 2 .
O3 N3 Eu1 57.8(3) . .
O2 C1 O1 125.4(5) . .
O2 C1 C2 117.4(5) . .
O1 C1 C2 117.2(4) . .
C3 C2 C7 120.2(4) . .
C3 C2 C1 120.0(4) . .
C7 C2 C1 119.8(4) . .
C2 C3 C4 120.6(5) . .
C2 C3 H3 119.7 . .
C4 C3 H3 119.7 . .
C5 C4 C3 118.7(5) . .
C5 C4 C8 122.3(5) . .
C3 C4 C8 119.0(5) . .
C6 C5 C4 120.6(5) . .
C6 C5 H5 119.7 . .
C4 C5 H5 119.7 . .
C7 C6 C5 120.3(5) . .
C7 C6 H6 119.8 . .
C5 C6 H6 119.8 . .
C6 C7 C2 119.5(5) . .
C6 C7 H7 120.2 . .
C2 C7 H7 120.2 . .
N2 C8 C9 106.5(4) . .
N2 C8 C4 123.2(5) . .
C9 C8 C4 130.3(5) . .
C8 C9 C10 104.9(5) . .
C8 C9 H9 127.5 . .
C10 C9 H9 127.5 . .
N1 C10 C9 111.7(5) . .
N1 C10 H10 124.2 . .
C9 C10 H10 124.2 . .

loop_
_geom_bond_atom_site_label_1
_geom_bond_atom_site_label_2
_geom_bond_distance
_geom_bond_site_symmetry_2
Eu1 O2 2.286(3) 5
Eu1 O2 2.286(3) 6_556
Eu1 O1 2.291(4) .
Eu1 O1 2.291(4) 2
Eu1 O3 2.548(4) .
Eu1 O3 2.548(4) 2
Eu1 N1 2.578(4) 7_556
Eu1 N1 2.578(4) 8_455
Eu1 N3 2.985(7) .
O1 C1 1.245(6) .
O1W O1W 1.46(6) 5_567
O2 C1 1.239(6) .
O2 Eu1 2.286(3) 5
O3 N3 1.263(5) .
O4 N3 1.165(9) .
N1 C10 1.329(7) .
N1 N2 1.342(6) .
N1 Eu1 2.578(4) 7_556
N2 C8 1.340(6) .
N2 H2 0.8600 .
N3 O3 1.263(5) 2
C1 C2 1.500(6) .
C2 C3 1.367(6) .
C2 C7 1.382(7) .
C3 C4 1.388(6) .
C3 H3 0.9300 .
C4 C5 1.378(8) .
C4 C8 1.462(7) .
C5 C6 1.375(8) .
C5 H5 0.9300 .
C6 C7 1.369(7) .
C6 H6 0.9300 .
C7 H7 0.9300 .
C8 C9 1.366(7) .
C9 C10 1.389(7) .
C9 H9 0.9300 .
C10 H10 0.9300 .
